data_4039008
loop_
_publ_author_name
'N\'eron, S\'ebastien'
'Morency, Mathieu'
'Chen, Liguo'
'Maris, Thierry'
'Rocherfort, Dominic'
'Iftimie, Radu'
'Wuest, James D.'

_publ_contact_author_id_orcid 0000-0001-9731-4046
_publ_section_title
;
 Diphenoquinone Redux
;
_journal_name_full 'Journal of Organic Chemistry'
_journal_page_first 7673
_journal_page_last 7695
_journal_paper_doi 10.1021/acs.joc.2c00260
_journal_volume 87
_journal_year 2022
_chemical_formula_moiety 'C16 H16 O2'
_chemical_formula_sum 'C16 H16 O2'
_chemical_formula_weight 240.29
_space_group_crystal_system monoclinic
_space_group_IT_number 14
_space_group_name_Hall '-P 2yn'
_space_group_name_H-M_alt 'P 1 21/n 1'
_atom_sites_solution_hydrogens difmap
_atom_sites_solution_primary dual
_audit_contact_author_email thierry.maris@umontreal.ca
_audit_contact_author_name 'Thierry Maris'
_audit_contact_author_phone '+1 514 340 4711 2579'
_audit_creation_date 2020-11-09
_audit_creation_method
;
Olex2 1.3
(compiled 2020.07.31 svn.rc2a77460 for OlexSys, GUI svn.r6145)
;
_cell_angle_alpha 90
_cell_angle_beta 90.060(2)
_cell_angle_gamma 90
_cell_formula_units_Z 2
_cell_length_a 5.5760(3)
_cell_length_b 10.2185(5)
_cell_length_c 10.9447(5)
_cell_measurement_reflns_used 7800
_cell_measurement_temperature 150
_cell_measurement_theta_max 69.927
_cell_measurement_theta_min 5.925
_cell_volume 623.61(5)
_computing_cell_refinement 'SAINT V8.38A (?, 2016)'
_computing_data_collection
;
APEX 3 (2019) Bruker AXS Inc., Madison, WI 53719-1173.
;
_computing_data_reduction 'SAINT V8.38A (?, 2016)'
_computing_molecular_graphics 'Olex2 1.3 (Dolomanov et al., 2009)'
_computing_publication_material 'Olex2 1.3 (Dolomanov et al., 2009)'
_computing_structure_refinement 'XL  (Sheldrick, 2008)'
_computing_structure_solution 'SHELXT  (Sheldrick, 2015)'
_diffrn_ambient_temperature 150
_diffrn_detector 'CCD area detector'
_diffrn_detector_area_resol_mean 8.3
_diffrn_detector_type 'Bruker APEX2 CCD'
_diffrn_measured_fraction_theta_full 0.988
_diffrn_measured_fraction_theta_max 0.986
_diffrn_measurement_device 'three-circle diffractometer'
_diffrn_measurement_device_type 'Bruker Smart APEX'
_diffrn_measurement_method '\w scans'
_diffrn_radiation_collimation 'Focusing mirrors'
_diffrn_radiation_monochromator 'Quazar MX Mirror Optics'
_diffrn_radiation_probe x-ray
_diffrn_radiation_type CuK\a
_diffrn_radiation_wavelength 1.54178
_diffrn_reflns_av_R_equivalents 0.0191
_diffrn_reflns_av_unetI/netI 0.0113
_diffrn_reflns_Laue_measured_fraction_full 0.988
_diffrn_reflns_Laue_measured_fraction_max 0.986
_diffrn_reflns_limit_h_max 6
_diffrn_reflns_limit_h_min -6
_diffrn_reflns_limit_k_max 12
_diffrn_reflns_limit_k_min -12
_diffrn_reflns_limit_l_max 13
_diffrn_reflns_limit_l_min -13
_diffrn_reflns_number 12180
_diffrn_reflns_point_group_measured_fraction_full 0.988
_diffrn_reflns_point_group_measured_fraction_max 0.986
_diffrn_reflns_theta_full 67.679
_diffrn_reflns_theta_max 70.031
_diffrn_reflns_theta_min 5.924
_diffrn_source 'Microfocus Source'
_diffrn_source_target Cu
_diffrn_source_type 'Incoatec I\mS High Brilliance Microsource'
_exptl_absorpt_coefficient_mu 0.660
_exptl_absorpt_correction_T_max 0.7533
_exptl_absorpt_correction_T_min 0.6636
_exptl_absorpt_correction_type multi-scan
_exptl_absorpt_process_details
;
SADABS-2016/2 (Bruker,2016/2) was used for absorption correction.
wR2(int) was 0.1207 before and 0.0358 after correction.
The Ratio of minimum to maximum transmission is 0.8809.
The \l/2 correction factor is Not present.
;
_exptl_crystal_colour 'clear light red'
_exptl_crystal_colour_lustre clear
_exptl_crystal_colour_modifier light
_exptl_crystal_colour_primary red
_exptl_crystal_density_diffrn 1.280
_exptl_crystal_description Plate
_exptl_crystal_F_000 256
_exptl_crystal_recrystallization_method 'crystallized from CDCl3'
_exptl_crystal_size_max 0.19
_exptl_crystal_size_mid 0.1
_exptl_crystal_size_min 0.03
_refine_diff_density_max 0.184
_refine_diff_density_min -0.159
_refine_diff_density_rms 0.039
_refine_ls_extinction_coef .
_refine_ls_extinction_method none
_refine_ls_goodness_of_fit_ref 1.055
_refine_ls_hydrogen_treatment refall
_refine_ls_matrix_type full
_refine_ls_number_parameters 114
_refine_ls_number_reflns 1172
_refine_ls_number_restraints 0
_refine_ls_restrained_S_all 1.055
_refine_ls_R_factor_all 0.0364
_refine_ls_R_factor_gt 0.0359
_refine_ls_shift/su_max 0.000
_refine_ls_shift/su_mean 0.000
_refine_ls_structure_factor_coef Fsqd
_refine_ls_weighting_details 'w=1/[\s^2^(Fo^2^)+(0.0617P)^2^+0.1282P] where P=(Fo^2^+2Fc^2^)/3'
_refine_ls_weighting_scheme calc
_refine_ls_wR_factor_gt 0.1010
_refine_ls_wR_factor_ref 0.1015
_reflns_Friedel_coverage 0.000
_reflns_Friedel_fraction_full .
_reflns_Friedel_fraction_max .
_reflns_number_gt 1138
_reflns_number_total 1172
_reflns_threshold_expression 'I > 2\s(I)'
_cod_data_source_file TMDPQ_150K.cif
_cod_data_source_block jw22462
_cod_depositor_comments
;
The following automatic conversions were performed:

data item '_diffrn_radiation_probe' value 'X-ray' was changed to
'x-ray' in accordance with the built-in table derived from the CIF
Core dictionary named 'cif_core.dic' version 2.4.5 last updated on
2014-11-21.

Automatic conversion script
Id: cif_fix_values 8738 2021-04-28 16:35:53Z antanas 
;
_cod_database_code 4039008
_shelx_estimated_absorpt_t_max 0.980
_shelx_estimated_absorpt_t_min 0.885

loop_
_space_group_symop_id
_space_group_symop_operation_xyz
1 'x, y, z'
2 '-x+1/2, y+1/2, -z+1/2'
3 '-x, -y, -z'
4 'x-1/2, -y-1/2, z-1/2'

loop_
_atom_site_label
_atom_site_type_symbol
_atom_site_fract_x
_atom_site_fract_y
_atom_site_fract_z
_atom_site_U_iso_or_equiv
_atom_site_adp_type
_atom_site_occupancy
_atom_site_site_symmetry_order
_atom_site_calc_flag
_atom_site_refinement_flags_posn
_atom_site_refinement_flags_adp
_atom_site_refinement_flags_occupancy
_atom_site_disorder_assembly
_atom_site_disorder_group
O1 O 0.34498(15) 0.29795(8) 0.28647(7) 0.0376(3) Uani 1 1 d . . . . .
C1 C 0.50754(18) 0.35301(10) 0.34307(9) 0.0264(3) Uani 1 1 d . . . . .
C2 C 0.63370(18) 0.46697(9) 0.29136(9) 0.0257(3) Uani 1 1 d . . . . .
C3 C 0.82348(18) 0.51835(10) 0.35091(9) 0.0255(3) Uani 1 1 d . . . . .
H3 H 0.906(2) 0.5923(13) 0.3129(12) 0.031(3) Uiso 1 1 d . . . . .
C4 C 0.90355(17) 0.47133(9) 0.46923(9) 0.0241(3) Uani 1 1 d . . . . .
C5 C 0.77023(18) 0.36338(9) 0.52154(9) 0.0257(3) Uani 1 1 d . . . . .
H5 H 0.817(2) 0.3294(12) 0.6017(12) 0.033(3) Uiso 1 1 d . . . . .
C6 C 0.58303(18) 0.30648(9) 0.46455(9) 0.0263(3) Uani 1 1 d . . . . .
C7 C 0.5387(2) 0.52178(11) 0.17392(10) 0.0324(3) Uani 1 1 d . . . . .
H7A H 0.385(3) 0.5653(17) 0.1886(14) 0.057(4) Uiso 1 1 d . . . . .
H7B H 0.646(3) 0.5895(18) 0.1425(14) 0.059(5) Uiso 1 1 d . . . . .
H7C H 0.512(3) 0.4535(17) 0.1121(15) 0.062(5) Uiso 1 1 d . . . . .
C8 C 0.4431(2) 0.19664(11) 0.52008(11) 0.0341(3) Uani 1 1 d . . . . .
H8A H 0.449(3) 0.1202(16) 0.4700(13) 0.046(4) Uiso 1 1 d . . . . .
H8B H 0.274(3) 0.2207(14) 0.5262(13) 0.046(4) Uiso 1 1 d . . . . .
H8C H 0.505(3) 0.1745(14) 0.6002(14) 0.047(4) Uiso 1 1 d . . . . .

loop_
_atom_site_aniso_label
_atom_site_aniso_U_11
_atom_site_aniso_U_22
_atom_site_aniso_U_33
_atom_site_aniso_U_23
_atom_site_aniso_U_13
_atom_site_aniso_U_12
O1 0.0406(5) 0.0399(5) 0.0323(4) -0.0034(3) -0.0103(3) -0.0092(3)
C1 0.0268(5) 0.0267(5) 0.0258(5) -0.0065(4) -0.0027(4) 0.0029(4)
C2 0.0278(5) 0.0276(5) 0.0218(5) -0.0029(4) -0.0015(4) 0.0054(4)
C3 0.0281(5) 0.0252(5) 0.0231(5) 0.0006(4) -0.0007(4) 0.0009(4)
C4 0.0263(5) 0.0243(5) 0.0218(5) -0.0015(3) -0.0005(4) 0.0029(4)
C5 0.0293(5) 0.0255(5) 0.0221(5) 0.0003(4) -0.0017(4) 0.0017(4)
C6 0.0287(5) 0.0240(5) 0.0262(5) -0.0022(4) -0.0003(4) 0.0013(4)
C7 0.0342(6) 0.0369(6) 0.0260(6) 0.0019(4) -0.0073(4) 0.0024(5)
C8 0.0367(6) 0.0302(6) 0.0353(6) 0.0024(4) -0.0047(5) -0.0070(4)

loop_
_atom_type_symbol
_atom_type_description
_atom_type_scat_dispersion_real
_atom_type_scat_dispersion_imag
_atom_type_scat_source
C C 0.0181 0.0091 'International Tables Vol C Tables 4.2.6.8 and 6.1.1.4'
H H 0.0000 0.0000 'International Tables Vol C Tables 4.2.6.8 and 6.1.1.4'
O O 0.0492 0.0322 'International Tables Vol C Tables 4.2.6.8 and 6.1.1.4'

loop_
_geom_angle_atom_site_label_1
_geom_angle_atom_site_label_2
_geom_angle_atom_site_label_3
_geom_angle
_geom_angle_site_symmetry_1
_geom_angle_site_symmetry_3
O1 C1 C2 121.23(9) . .
O1 C1 C6 121.02(10) . .
C6 C1 C2 117.75(9) . .
C1 C2 C7 117.15(9) . .
C3 C2 C1 119.77(9) . .
C3 C2 C7 123.07(10) . .
C2 C3 H3 117.7(7) . .
C2 C3 C4 122.88(10) . .
C4 C3 H3 119.4(7) . .
C4 C4 C3 121.82(12) 3_766 .
C4 C4 C5 121.60(11) 3_766 .
C5 C4 C3 116.57(9) . .
C4 C5 H5 119.3(8) . .
C6 C5 C4 122.91(9) . .
C6 C5 H5 117.8(8) . .
C1 C6 C8 117.40(9) . .
C5 C6 C1 119.94(9) . .
C5 C6 C8 122.66(9) . .
C2 C7 H7A 109.7(9) . .
C2 C7 H7B 110.4(9) . .
C2 C7 H7C 112.2(10) . .
H7A C7 H7B 105.9(14) . .
H7A C7 H7C 107.6(14) . .
H7B C7 H7C 110.7(14) . .
C6 C8 H8A 111.2(9) . .
C6 C8 H8B 110.0(9) . .
C6 C8 H8C 110.9(9) . .
H8A C8 H8B 106.3(12) . .
H8A C8 H8C 108.4(12) . .
H8B C8 H8C 109.9(12) . .

loop_
_geom_bond_atom_site_label_1
_geom_bond_atom_site_label_2
_geom_bond_distance
_geom_bond_site_symmetry_2
O1 C1 1.2332(12) .
C1 C2 1.4738(14) .
C1 C6 1.4730(14) .
C2 C3 1.3486(14) .
C2 C7 1.4983(14) .
C3 H3 0.977(13) .
C3 C4 1.4512(14) .
C4 C4 1.3973(19) 3_766
C4 C5 1.4485(14) .
C5 H5 0.979(14) .
C5 C6 1.3474(14) .
C6 C8 1.4962(14) .
C7 H7A 0.978(16) .
C7 H7B 0.978(18) .
C7 H7C 0.983(17) .
C8 H8A 0.955(16) .
C8 H8B 0.975(15) .
C8 H8C 0.969(16) .

loop_
_geom_torsion_atom_site_label_1
_geom_torsion_atom_site_label_2
_geom_torsion_atom_site_label_3
_geom_torsion_atom_site_label_4
_geom_torsion
_geom_torsion_site_symmetry_1
_geom_torsion_site_symmetry_2
_geom_torsion_site_symmetry_3
_geom_torsion_site_symmetry_4
O1 C1 C2 C3 -174.57(9) . . . .
O1 C1 C2 C7 6.49(14) . . . .
O1 C1 C6 C5 176.13(9) . . . .
O1 C1 C6 C8 -4.42(15) . . . .
C1 C2 C3 C4 -3.76(16) . . . .
C2 C1 C6 C5 -3.54(14) . . . .
C2 C1 C6 C8 175.91(8) . . . .
C2 C3 C4 C4 -178.11(10) . . . 3_766
C2 C3 C4 C5 0.73(15) . . . .
C3 C4 C5 C6 0.92(15) . . . .
C4 C4 C5 C6 179.77(11) 3_766 . . .
C4 C5 C6 C1 0.60(15) . . . .
C4 C5 C6 C8 -178.82(9) . . . .
C6 C1 C2 C3 5.10(14) . . . .
C6 C1 C2 C7 -173.84(9) . . . .
C7 C2 C3 C4 175.11(9) . . . .

_cod_database_fobs_code 4039008
